data_7046866
loop_
_publ_author_name
'Groves, Lara M.'
'Ward, Benjamin D.'
'Newman, Paul D.'
'Horton, Peter N.'
'Coles, Simon J.'
'Pope, Simon J. A.'

_publ_section_title
;
 Synthesis and characterisation of fluorescent aminophosphines and their
 coordination to gold(i).
;
_journal_issue 28
_journal_name_full 'Dalton transactions (Cambridge, England : 2003)'
_journal_page_first 9324
_journal_page_last 9333
_journal_paper_doi 10.1039/c8dt02256a
_journal_volume 47
_journal_year 2018
_chemical_formula_moiety 'C26 H18 Au Cl N O2 P'
_chemical_formula_sum 'C26 H18 Au Cl N O2 P'
_chemical_formula_weight 639.80
_space_group_crystal_system triclinic
_space_group_IT_number 2
_space_group_name_Hall '-P 1'
_space_group_name_H-M_alt 'P -1'
_symmetry_space_group_name_Hall '-P 1'
_symmetry_space_group_name_H-M 'P -1'
_atom_sites_solution_hydrogens geom
_atom_sites_solution_primary iterative
_audit_creation_date 2017-05-19
_audit_creation_method
;
Olex2 1.2-alpha
(compiled 2017.03.28 svn.r3405 for OlexSys, GUI svn.r5337)
;
_audit_update_record
;
2017-08-31 deposited with the CCDC.
2018-06-20 downloaded from the CCDC.
;
_cell_angle_alpha 90.9323(9)
_cell_angle_beta 101.3732(9)
_cell_angle_gamma 94.2899(9)
_cell_formula_units_Z 4
_cell_length_a 9.23605(10)
_cell_length_b 14.82932(17)
_cell_length_c 16.64944(19)
_cell_measurement_reflns_used 37661
_cell_measurement_temperature 100(2)
_cell_measurement_theta_max 30.1320
_cell_measurement_theta_min 2.2820
_cell_volume 2228.21(4)
_computing_cell_refinement 'CrysAlisPro 1.171.39.9g (Rigaku OD, 2015)'
_computing_data_collection 'CrysAlisPro 1.171.39.9g (Rigaku OD, 2015)'
_computing_data_reduction 'CrysAlisPro 1.171.39.9g (Rigaku OD, 2015)'
_computing_molecular_graphics 'Olex2 (Dolomanov et al., 2009)'
_computing_publication_material 'Olex2 (Dolomanov et al., 2009)'
_computing_structure_refinement 'ShelXL (Sheldrick, 2015)'
_computing_structure_solution
;
Superflip (Palatinus & Chapuis, 2007;Palatinus & van der Lee, 2008;
Palatinus et al., 2012)
;
_diffrn_ambient_environment N~2~
_diffrn_ambient_temperature 100(2)
_diffrn_detector 'CCD area detector'
_diffrn_detector_area_resol_mean 28.5714
_diffrn_detector_type 'Rigaku HG Saturn724+ (2x2 bin mode)'
_diffrn_measured_fraction_theta_full 0.999
_diffrn_measured_fraction_theta_max 0.999
_diffrn_measurement_details
;
List of Runs (angles in degrees, time in seconds):

  # Type    Start    End  Width  t~exp~   \w     \q     \k     \f   Frames
#--------------------------------------------------------------------------
  1  \w    -39.00  77.00   1.00    2.00    --  -11.90  38.00 -90.00  116
  2  \w   -101.00  22.00   1.00    2.00    --  -11.90 -72.00   0.00  123
  3  \w   -101.00  22.00   1.00    2.00    --  -11.90 -72.00  90.00  123
  4  \w   -101.00  15.00   1.00    2.00    --  -11.90 -38.00-150.00  116
  5  \w    -39.00  77.00   1.00    2.00    --  -11.90  38.00-180.00  116
  6  \w    -46.00  77.00   1.00    2.00    --  -11.90  72.00 -30.00  123
  7  \w    -46.00  57.00   1.00    2.00    --  -11.90  72.00  90.00  103
  8  \w    -43.00  77.00   1.00    2.00    --  -11.90  57.00  30.00  120
;
_diffrn_measurement_device 'four-circle \k goniometer'
_diffrn_measurement_device_type
'Rigaku FRE+ equipped with HF Varimax confocal mirrors and an AFC12 goniometer and HG Saturn 724+ detector'
_diffrn_measurement_method 'profile data from \w-scans'
_diffrn_measurement_specimen_support 'MiTeGen MicroLoop'
_diffrn_orient_matrix_type 'CrysAlisPro convention (1999,Acta A55,543-557)'
_diffrn_orient_matrix_UB_11 0.0480593000
_diffrn_orient_matrix_UB_12 -0.0197363000
_diffrn_orient_matrix_UB_13 0.0323530000
_diffrn_orient_matrix_UB_21 0.0026292000
_diffrn_orient_matrix_UB_22 -0.0379768000
_diffrn_orient_matrix_UB_23 -0.0259796000
_diffrn_orient_matrix_UB_31 0.0621200000
_diffrn_orient_matrix_UB_32 0.0217079000
_diffrn_orient_matrix_UB_33 -0.0129853000
_diffrn_radiation_collimation 0.2
_diffrn_radiation_monochromator 'Confocal mirrors, HF Varimax'
_diffrn_radiation_probe x-ray
_diffrn_radiation_type MoK\a
_diffrn_radiation_wavelength 0.71075
_diffrn_radiation_xray_symbol K-L~3~
_diffrn_reflns_av_R_equivalents 0.0335
_diffrn_reflns_av_unetI/netI 0.0205
_diffrn_reflns_Laue_measured_fraction_full 0.999
_diffrn_reflns_Laue_measured_fraction_max 0.999
_diffrn_reflns_limit_h_max 11
_diffrn_reflns_limit_h_min -11
_diffrn_reflns_limit_k_max 19
_diffrn_reflns_limit_k_min -19
_diffrn_reflns_limit_l_max 21
_diffrn_reflns_limit_l_min -21
_diffrn_reflns_number 60900
_diffrn_reflns_point_group_measured_fraction_full 0.999
_diffrn_reflns_point_group_measured_fraction_max 0.999
_diffrn_reflns_theta_full 25.242
_diffrn_reflns_theta_max 27.483
_diffrn_reflns_theta_min 2.497
_diffrn_source 'Rotating Anode'
_diffrn_source_current 55.0
_diffrn_source_power 2.475
_diffrn_source_target Mo
_diffrn_source_type 'Rigaku FRE+'
_diffrn_source_voltage 45.0
_exptl_absorpt_coefficient_mu 6.819
_exptl_absorpt_correction_T_max 1.000
_exptl_absorpt_correction_T_min 0.692
_exptl_absorpt_correction_type gaussian
_exptl_absorpt_process_details
;
CrysAlisPro 1.171.39.9g (Rigaku Oxford Diffraction, 2015)
Numerical absorption correction based on gaussian integration over
            a multifaceted crystal model
Empirical absorption correction using spherical harmonics,
 implemented in SCALE3 ABSPACK scaling algorithm.
;
_exptl_crystal_colour orange
_exptl_crystal_colour_primary orange
_exptl_crystal_density_diffrn 1.907
_exptl_crystal_description block
_exptl_crystal_F_000 1232
_exptl_crystal_size_max 0.167
_exptl_crystal_size_mid 0.059
_exptl_crystal_size_min 0.05
_refine_diff_density_max 0.740
_refine_diff_density_min -0.506
_refine_diff_density_rms 0.082
_refine_ls_extinction_method none
_refine_ls_goodness_of_fit_ref 1.032
_refine_ls_hydrogen_treatment constr
_refine_ls_matrix_type full
_refine_ls_number_parameters 577
_refine_ls_number_reflns 10204
_refine_ls_number_restraints 0
_refine_ls_restrained_S_all 1.032
_refine_ls_R_factor_all 0.0197
_refine_ls_R_factor_gt 0.0176
_refine_ls_shift/su_max 0.001
_refine_ls_shift/su_mean 0.000
_refine_ls_structure_factor_coef Fsqd
_refine_ls_weighting_details 'w=1/[\s^2^(Fo^2^)+(0.0161P)^2^+1.8763P] where P=(Fo^2^+2Fc^2^)/3'
_refine_ls_weighting_scheme calc
_refine_ls_wR_factor_gt 0.0391
_refine_ls_wR_factor_ref 0.0399
_reflns_Friedel_coverage 0.000
_reflns_number_gt 9595
_reflns_number_total 10204
_reflns_threshold_expression 'I > 2\s(I)'
_cod_data_source_file c8dt02256a2.cif
_cod_data_source_block '[AuCl(L3)]'
_cod_depositor_comments 'Adding full bibliography for 7046866.cif.'
_cod_database_code 7046866
_shelx_shelxl_version_number 2014/7
_chemical_oxdiff_formula 'C26 H18 N O2 P Cl Au'
_chemical_oxdiff_usercomment LG313.2
_shelx_space_group_comment
;
The symmetry employed for this shelxl refinement is uniquely defined
by the following loop, which should always be used as a source of
symmetry information in preference to the above space-group names.
They are only intended as comments.
;
_diffrn_oxdiff_ac3_digest_frames
;
01b494dd05ab17265b416f393a9d7f5bce0094079c1
;
_reflns_odcompleteness_completeness 99.95
_reflns_odcompleteness_iscentric 1
_reflns_odcompleteness_theta 27.42
_olex2_refinement_description
;
1. Fixed Uiso
 At 1.2 times of:
  All C(H) groups, All N(H) groups
2.a Aromatic/amide H refined with riding coordinates:
 N1(H1), C5(H5), C6(H6), C7(H7), C8(H8), C12(H12), C13(H13), C14(H14),
 C16(H16), C17(H17), C18(H18), C19(H19), C20(H20), C22(H22), C23(H23), C24(H24),
  C25(H25), C26(H26), N31(H31), C35(H35), C36(H36), C37(H37), C38(H38),
 C42(H42), C43(H43), C44(H44), C46(H46), C47(H47), C48(H48), C49(H49), C50(H50),
  C52(H52), C53(H53), C54(H54), C55(H55), C56(H56)
;
_olex2_diffrn_ambient_temperature_device 'Oxford Cryosystems'
_olex2_exptl_crystal_mounting_method 'The crystal was mounted on a MITIGEN holder in perfluoroether oil'
_olex2_submission_original_sample_id LG313.2
_olex2_submission_special_instructions 'No special instructions were received'
_oxdiff_exptl_absorpt_empirical_details
;
Empirical correction (ABSPACK) includes:
- Absorption correction using spherical harmonics
- Frame scaling
- Detector area scaling
;
_oxdiff_exptl_absorpt_empirical_full_max 1.471
_oxdiff_exptl_absorpt_empirical_full_min 0.744

loop_
_space_group_symop_operation_xyz
'x, y, z'
'-x, -y, -z'

loop_
_atom_site_label
_atom_site_type_symbol
_atom_site_fract_x
_atom_site_fract_y
_atom_site_fract_z
_atom_site_U_iso_or_equiv
_atom_site_adp_type
_atom_site_occupancy
_atom_site_site_symmetry_order
_atom_site_calc_flag
_atom_site_refinement_flags_posn
Au1 Au 0.20716(2) 0.50500(2) 0.37466(2) 0.01686(3) Uani 1 1 d .
Cl1 Cl 0.19777(7) 0.38587(4) 0.45954(3) 0.02394(12) Uani 1 1 d .
P1 P 0.22297(6) 0.62019(4) 0.29226(3) 0.01562(11) Uani 1 1 d .
O1 O 0.19566(19) 0.63525(11) 0.04692(10) 0.0256(4) Uani 1 1 d .
O2 O -0.3782(2) 0.55253(13) -0.08743(12) 0.0365(5) Uani 1 1 d .
N1 N 0.1500(2) 0.60079(12) 0.19241(11) 0.0173(4) Uani 1 1 d .
H1 H 0.2132 0.6040 0.1591 0.021 Uiso 1 1 calc R
C1 C 0.0030(3) 0.58042(15) 0.15592(14) 0.0189(5) Uani 1 1 d .
C2 C -0.0437(3) 0.58825(15) 0.07012(14) 0.0204(5) Uani 1 1 d .
C3 C 0.0622(3) 0.61970(15) 0.01923(14) 0.0210(5) Uani 1 1 d .
C4 C 0.0041(3) 0.63535(15) -0.06897(14) 0.0247(5) Uani 1 1 d .
C5 C 0.1026(3) 0.67293(16) -0.11547(15) 0.0298(6) Uani 1 1 d .
H5 H 0.2046 0.6853 -0.0917 0.036 Uiso 1 1 calc R
C6 C 0.0495(4) 0.69187(18) -0.19681(16) 0.0381(7) Uani 1 1 d .
H6 H 0.1155 0.7182 -0.2286 0.046 Uiso 1 1 calc R
C7 C -0.0978(4) 0.67283(18) -0.23199(17) 0.0405(8) Uani 1 1 d .
H7 H -0.1328 0.6866 -0.2877 0.049 Uiso 1 1 calc R
C8 C -0.1952(3) 0.63393(17) -0.18689(16) 0.0335(6) Uani 1 1 d .
H8 H -0.2962 0.6196 -0.2118 0.040 Uiso 1 1 calc R
C9 C -0.1446(3) 0.61568(16) -0.10449(15) 0.0269(6) Uani 1 1 d .
C10 C -0.2491(3) 0.57595(16) -0.05597(15) 0.0271(6) Uani 1 1 d .
C11 C -0.1946(3) 0.56723(16) 0.03450(15) 0.0235(5) Uani 1 1 d .
C12 C -0.2946(3) 0.53811(18) 0.08140(16) 0.0299(6) Uani 1 1 d .
H12 H -0.3954 0.5230 0.0565 0.036 Uiso 1 1 calc R
C13 C -0.2478(3) 0.53077(18) 0.16546(16) 0.0290(6) Uani 1 1 d .
H13 H -0.3173 0.5108 0.1978 0.035 Uiso 1 1 calc R
C14 C -0.1023(3) 0.55197(16) 0.20253(15) 0.0240(5) Uani 1 1 d .
H14 H -0.0727 0.5474 0.2602 0.029 Uiso 1 1 calc R
C15 C 0.1360(2) 0.71828(15) 0.32128(14) 0.0173(4) Uani 1 1 d .
C16 C 0.1097(2) 0.78985(15) 0.26795(15) 0.0203(5) Uani 1 1 d .
H16 H 0.1362 0.7871 0.2157 0.024 Uiso 1 1 calc R
C17 C 0.0450(3) 0.86476(16) 0.29152(16) 0.0246(5) Uani 1 1 d .
H17 H 0.0273 0.9135 0.2555 0.029 Uiso 1 1 calc R
C18 C 0.0061(3) 0.86851(17) 0.36769(16) 0.0269(5) Uani 1 1 d .
H18 H -0.0377 0.9201 0.3838 0.032 Uiso 1 1 calc R
C19 C 0.0307(3) 0.79771(17) 0.42048(15) 0.0261(5) Uani 1 1 d .
H19 H 0.0025 0.8003 0.4723 0.031 Uiso 1 1 calc R
C20 C 0.0967(3) 0.72285(16) 0.39744(14) 0.0226(5) Uani 1 1 d .
H20 H 0.1150 0.6746 0.4340 0.027 Uiso 1 1 calc R
C21 C 0.4109(2) 0.65678(15) 0.28549(13) 0.0172(4) Uani 1 1 d .
C22 C 0.4400(3) 0.72058(15) 0.22835(14) 0.0214(5) Uani 1 1 d .
H22 H 0.3604 0.7443 0.1919 0.026 Uiso 1 1 calc R
C23 C 0.5841(3) 0.74882(16) 0.22502(15) 0.0243(5) Uani 1 1 d .
H23 H 0.6035 0.7922 0.1864 0.029 Uiso 1 1 calc R
C24 C 0.7006(3) 0.71434(17) 0.27761(15) 0.0248(5) Uani 1 1 d .
H24 H 0.7998 0.7337 0.2746 0.030 Uiso 1 1 calc R
C25 C 0.6733(3) 0.65178(17) 0.33466(15) 0.0257(5) Uani 1 1 d .
H25 H 0.7537 0.6285 0.3709 0.031 Uiso 1 1 calc R
C26 C 0.5291(3) 0.62307(16) 0.33896(14) 0.0209(5) Uani 1 1 d .
H26 H 0.5105 0.5804 0.3784 0.025 Uiso 1 1 calc R
Au31 Au 0.24970(2) 0.10337(2) 0.29629(2) 0.01882(3) Uani 1 1 d .
Cl31 Cl -0.00281(6) 0.09837(4) 0.28027(4) 0.02790(13) Uani 1 1 d .
P31 P 0.49509(6) 0.10412(4) 0.31845(4) 0.01848(12) Uani 1 1 d .
O31 O 0.71043(18) -0.05188(10) 0.18260(10) 0.0207(3) Uani 1 1 d .
O32 O 0.6851(2) 0.11368(12) -0.10424(11) 0.0316(4) Uani 1 1 d .
N31 N 0.5714(2) 0.07421(13) 0.23898(12) 0.0203(4) Uani 1 1 d .
H31 H 0.6241 0.0269 0.2467 0.024 Uiso 1 1 calc R
C31 C 0.5634(2) 0.11305(15) 0.16344(14) 0.0182(5) Uani 1 1 d .
C32 C 0.6292(2) 0.07292(14) 0.10294(14) 0.0165(4) Uani 1 1 d .
C33 C 0.7045(2) -0.01126(15) 0.11833(14) 0.0170(4) Uani 1 1 d .
C34 C 0.7750(2) -0.04857(14) 0.05334(14) 0.0170(4) Uani 1 1 d .
C35 C 0.8529(3) -0.12554(15) 0.06958(15) 0.0209(5) Uani 1 1 d .
H35 H 0.8577 -0.1542 0.1206 0.025 Uiso 1 1 calc R
C36 C 0.9230(3) -0.15977(16) 0.01093(15) 0.0245(5) Uani 1 1 d .
H36 H 0.9768 -0.2118 0.0222 0.029 Uiso 1 1 calc R
C37 C 0.9158(3) -0.11928(16) -0.06416(15) 0.0241(5) Uani 1 1 d .
H37 H 0.9636 -0.1438 -0.1042 0.029 Uiso 1 1 calc R
C38 C 0.8388(3) -0.04304(16) -0.08026(14) 0.0215(5) Uani 1 1 d .
H38 H 0.8334 -0.0151 -0.1316 0.026 Uiso 1 1 calc R
C39 C 0.7689(2) -0.00707(15) -0.02152(14) 0.0178(4) Uani 1 1 d .
C40 C 0.6914(2) 0.07678(16) -0.03883(14) 0.0199(5) Uani 1 1 d .
C41 C 0.6231(2) 0.11500(15) 0.02719(14) 0.0176(4) Uani 1 1 d .
C42 C 0.5523(3) 0.19398(16) 0.01128(15) 0.0241(5) Uani 1 1 d .
H42 H 0.5480 0.2218 -0.0401 0.029 Uiso 1 1 calc R
C43 C 0.4878(3) 0.23214(16) 0.07109(16) 0.0268(5) Uani 1 1 d .
H43 H 0.4397 0.2863 0.0602 0.032 Uiso 1 1 calc R
C44 C 0.4923(3) 0.19285(16) 0.14557(15) 0.0240(5) Uani 1 1 d .
H44 H 0.4469 0.2199 0.1854 0.029 Uiso 1 1 calc R
C45 C 0.5863(3) 0.21312(15) 0.35674(14) 0.0195(5) Uani 1 1 d .
C46 C 0.7351(3) 0.23420(16) 0.35478(15) 0.0235(5) Uani 1 1 d .
H46 H 0.7905 0.1906 0.3346 0.028 Uiso 1 1 calc R
C47 C 0.8023(3) 0.31891(17) 0.38239(15) 0.0265(5) Uani 1 1 d .
H47 H 0.9040 0.3331 0.3814 0.032 Uiso 1 1 calc R
C48 C 0.7217(3) 0.38275(17) 0.41129(15) 0.0262(5) Uani 1 1 d .
H48 H 0.7679 0.4409 0.4294 0.031 Uiso 1 1 calc R
C49 C 0.5743(3) 0.36234(16) 0.41403(15) 0.0264(5) Uani 1 1 d .
H49 H 0.5199 0.4059 0.4350 0.032 Uiso 1 1 calc R
C50 C 0.5060(3) 0.27808(16) 0.38618(15) 0.0222(5) Uani 1 1 d .
H50 H 0.4042 0.2644 0.3871 0.027 Uiso 1 1 calc R
C51 C 0.5655(3) 0.01796(16) 0.38799(14) 0.0200(5) Uani 1 1 d .
C52 C 0.6915(3) 0.03251(18) 0.44852(16) 0.0291(6) Uani 1 1 d .
H52 H 0.7399 0.0916 0.4589 0.035 Uiso 1 1 calc R
C53 C 0.7472(3) -0.03926(19) 0.49409(16) 0.0329(6) Uani 1 1 d .
H53 H 0.8343 -0.0290 0.5354 0.040 Uiso 1 1 calc R
C54 C 0.6782(3) -0.12474(17) 0.48013(15) 0.0267(5) Uani 1 1 d .
H54 H 0.7183 -0.1736 0.5108 0.032 Uiso 1 1 calc R
C55 C 0.5500(3) -0.13945(17) 0.42125(17) 0.0325(6) Uani 1 1 d .
H55 H 0.5006 -0.1983 0.4123 0.039 Uiso 1 1 calc R
C56 C 0.4936(3) -0.06870(17) 0.37522(17) 0.0315(6) Uani 1 1 d .
H56 H 0.4055 -0.0791 0.3347 0.038 Uiso 1 1 calc R

loop_
_atom_site_aniso_label
_atom_site_aniso_U_11
_atom_site_aniso_U_22
_atom_site_aniso_U_33
_atom_site_aniso_U_23
_atom_site_aniso_U_13
_atom_site_aniso_U_12
Au1 0.01936(5) 0.01515(5) 0.01559(5) 0.00308(3) 0.00265(3) -0.00002(3)
Cl1 0.0294(3) 0.0215(3) 0.0203(3) 0.0078(2) 0.0035(2) -0.0004(2)
P1 0.0174(3) 0.0137(3) 0.0149(3) 0.0018(2) 0.0013(2) 0.0005(2)
O1 0.0275(10) 0.0287(9) 0.0196(8) 0.0022(7) 0.0032(7) -0.0003(7)
O2 0.0318(11) 0.0378(11) 0.0342(11) -0.0067(8) -0.0096(8) 0.0100(8)
N1 0.0175(9) 0.0182(10) 0.0154(9) -0.0007(7) 0.0018(7) 0.0004(7)
C1 0.0204(11) 0.0132(11) 0.0216(11) -0.0021(8) 0.0006(9) 0.0021(8)
C2 0.0244(12) 0.0123(11) 0.0231(12) -0.0022(9) 0.0004(10) 0.0041(9)
C3 0.0309(13) 0.0118(11) 0.0189(11) -0.0014(8) 0.0013(10) 0.0045(9)
C4 0.0403(15) 0.0135(11) 0.0188(12) -0.0017(9) 0.0005(10) 0.0067(10)
C5 0.0498(17) 0.0175(12) 0.0218(13) -0.0014(10) 0.0070(12) 0.0016(11)
C6 0.073(2) 0.0213(13) 0.0198(13) 0.0018(10) 0.0091(14) 0.0041(13)
C7 0.078(2) 0.0192(13) 0.0196(13) -0.0002(10) -0.0034(14) 0.0121(14)
C8 0.0525(18) 0.0201(13) 0.0221(13) -0.0034(10) -0.0096(12) 0.0129(12)
C9 0.0419(15) 0.0142(11) 0.0219(12) -0.0036(9) -0.0029(11) 0.0105(10)
C10 0.0319(14) 0.0186(12) 0.0271(13) -0.0061(10) -0.0062(11) 0.0113(10)
C11 0.0257(13) 0.0185(12) 0.0241(12) -0.0057(9) -0.0017(10) 0.0070(9)
C12 0.0215(13) 0.0335(15) 0.0316(14) -0.0090(11) -0.0016(11) 0.0033(10)
C13 0.0232(13) 0.0331(14) 0.0304(14) -0.0073(11) 0.0071(11) -0.0029(10)
C14 0.0259(13) 0.0234(12) 0.0216(12) -0.0033(9) 0.0026(10) 0.0009(10)
C15 0.0138(10) 0.0156(11) 0.0209(11) -0.0009(9) 0.0006(9) -0.0010(8)
C16 0.0195(11) 0.0181(11) 0.0227(12) 0.0016(9) 0.0035(9) -0.0001(9)
C17 0.0227(12) 0.0163(12) 0.0329(14) 0.0019(10) 0.0009(10) 0.0011(9)
C18 0.0226(13) 0.0211(12) 0.0350(14) -0.0092(10) 0.0013(11) 0.0028(10)
C19 0.0234(13) 0.0322(14) 0.0228(13) -0.0044(10) 0.0042(10) 0.0043(10)
C20 0.0221(12) 0.0243(12) 0.0201(12) 0.0001(9) 0.0008(9) 0.0025(9)
C21 0.0197(11) 0.0156(11) 0.0162(11) -0.0010(8) 0.0033(9) 0.0008(8)
C22 0.0215(12) 0.0200(12) 0.0215(12) 0.0049(9) 0.0011(9) 0.0009(9)
C23 0.0291(13) 0.0195(12) 0.0235(12) 0.0048(9) 0.0052(10) -0.0034(10)
C24 0.0164(12) 0.0313(14) 0.0262(13) -0.0001(10) 0.0053(10) -0.0038(10)
C25 0.0198(12) 0.0346(14) 0.0220(12) 0.0031(10) 0.0010(10) 0.0048(10)
C26 0.0231(12) 0.0212(12) 0.0184(11) 0.0039(9) 0.0039(9) 0.0024(9)
Au31 0.01677(5) 0.01746(5) 0.02266(5) -0.00194(3) 0.00521(4) 0.00138(3)
Cl31 0.0185(3) 0.0197(3) 0.0466(4) 0.0021(3) 0.0082(3) 0.0036(2)
P31 0.0177(3) 0.0177(3) 0.0208(3) -0.0028(2) 0.0058(2) 0.0015(2)
O31 0.0274(9) 0.0159(8) 0.0213(8) 0.0041(6) 0.0094(7) 0.0043(6)
O32 0.0439(11) 0.0318(10) 0.0224(9) 0.0087(8) 0.0099(8) 0.0140(8)
N31 0.0233(10) 0.0178(10) 0.0216(10) -0.0012(8) 0.0078(8) 0.0049(8)
C31 0.0155(11) 0.0158(11) 0.0227(12) -0.0022(9) 0.0026(9) -0.0001(8)
C32 0.0141(10) 0.0146(11) 0.0201(11) -0.0009(8) 0.0024(9) -0.0001(8)
C33 0.0147(11) 0.0148(11) 0.0205(11) -0.0007(9) 0.0014(9) 0.0004(8)
C34 0.0171(11) 0.0136(11) 0.0203(11) -0.0007(8) 0.0040(9) -0.0004(8)
C35 0.0224(12) 0.0173(11) 0.0226(12) -0.0010(9) 0.0037(10) 0.0021(9)
C36 0.0243(13) 0.0185(12) 0.0300(13) -0.0032(10) 0.0025(10) 0.0067(9)
C37 0.0222(12) 0.0259(13) 0.0241(12) -0.0081(10) 0.0056(10) 0.0018(10)
C38 0.0223(12) 0.0239(12) 0.0177(11) -0.0021(9) 0.0033(9) -0.0001(9)
C39 0.0166(11) 0.0168(11) 0.0191(11) -0.0013(9) 0.0023(9) -0.0003(8)
C40 0.0175(11) 0.0212(12) 0.0201(12) 0.0018(9) 0.0019(9) 0.0007(9)
C41 0.0164(11) 0.0141(11) 0.0212(11) -0.0018(8) 0.0016(9) 0.0003(8)
C42 0.0270(13) 0.0221(12) 0.0224(12) 0.0034(9) 0.0013(10) 0.0055(10)
C43 0.0306(14) 0.0190(12) 0.0304(14) 0.0010(10) 0.0019(11) 0.0116(10)
C44 0.0215(12) 0.0214(12) 0.0297(13) -0.0039(10) 0.0054(10) 0.0054(9)
C45 0.0211(12) 0.0194(11) 0.0176(11) -0.0003(9) 0.0032(9) 0.0002(9)
C46 0.0228(12) 0.0246(13) 0.0243(12) -0.0018(10) 0.0079(10) 0.0016(10)
C47 0.0224(13) 0.0291(14) 0.0269(13) -0.0009(10) 0.0052(10) -0.0053(10)
C48 0.0354(14) 0.0203(12) 0.0204(12) -0.0016(9) 0.0023(10) -0.0039(10)
C49 0.0324(14) 0.0212(12) 0.0261(13) -0.0032(10) 0.0063(11) 0.0052(10)
C50 0.0213(12) 0.0210(12) 0.0250(12) -0.0013(9) 0.0060(10) 0.0022(9)
C51 0.0200(12) 0.0210(12) 0.0213(12) -0.0018(9) 0.0088(9) 0.0035(9)
C52 0.0335(14) 0.0235(13) 0.0268(13) 0.0006(10) 0.0010(11) -0.0075(11)
C53 0.0329(15) 0.0353(15) 0.0266(14) 0.0066(11) -0.0021(11) -0.0024(12)
C54 0.0349(14) 0.0256(13) 0.0235(13) 0.0038(10) 0.0128(11) 0.0086(11)
C55 0.0386(16) 0.0193(13) 0.0379(15) -0.0004(11) 0.0043(12) -0.0004(11)
C56 0.0293(14) 0.0224(13) 0.0377(15) -0.0008(11) -0.0042(12) -0.0007(10)

loop_
_atom_type_symbol
_atom_type_description
_atom_type_scat_dispersion_real
_atom_type_scat_dispersion_imag
_atom_type_scat_source
C C 0.0033 0.0016 'International Tables Vol C Tables 4.2.6.8 and 6.1.1.4'
H H 0.0000 0.0000 'International Tables Vol C Tables 4.2.6.8 and 6.1.1.4'
Au Au -2.0133 8.8022 'International Tables Vol C Tables 4.2.6.8 and 6.1.1.4'
Cl Cl 0.1484 0.1585 'International Tables Vol C Tables 4.2.6.8 and 6.1.1.4'
N N 0.0061 0.0033 'International Tables Vol C Tables 4.2.6.8 and 6.1.1.4'
O O 0.0106 0.0060 'International Tables Vol C Tables 4.2.6.8 and 6.1.1.4'
P P 0.1023 0.0942 'International Tables Vol C Tables 4.2.6.8 and 6.1.1.4'

loop_
_exptl_crystal_face_index_h
_exptl_crystal_face_index_k
_exptl_crystal_face_index_l
_exptl_crystal_face_perp_dist
0 1 1 0.0204
0 -1 -1 0.0294
0 1 -1 0.0398
0 -1 1 0.0190
-1 0 0 0.0823
1 0 0 0.0684
1 1 -1 0.0616

loop_
_geom_angle_atom_site_label_1
_geom_angle_atom_site_label_2
_geom_angle_atom_site_label_3
_geom_angle
P1 Au1 Cl1 178.38(2)
N1 P1 Au1 116.88(7)
N1 P1 C15 104.88(10)
N1 P1 C21 99.60(10)
C15 P1 Au1 113.03(8)
C21 P1 Au1 113.44(7)
C21 P1 C15 107.76(10)
P1 N1 H1 116.0
C1 N1 P1 128.07(16)
C1 N1 H1 116.0
N1 C1 C2 120.0(2)
N1 C1 C14 121.1(2)
C14 C1 C2 118.9(2)
C1 C2 C3 120.7(2)
C11 C2 C1 118.8(2)
C11 C2 C3 120.5(2)
O1 C3 C2 122.8(2)
O1 C3 C4 119.0(2)
C2 C3 C4 118.3(2)
C5 C4 C3 118.2(2)
C9 C4 C3 121.6(2)
C9 C4 C5 120.2(2)
C4 C5 H5 120.4
C6 C5 C4 119.1(3)
C6 C5 H5 120.4
C5 C6 H6 119.6
C7 C6 C5 120.7(3)
C7 C6 H6 119.6
C6 C7 H7 119.8
C6 C7 C8 120.5(3)
C8 C7 H7 119.8
C7 C8 H8 120.1
C7 C8 C9 119.8(3)
C9 C8 H8 120.1
C4 C9 C8 119.6(3)
C4 C9 C10 120.6(2)
C8 C9 C10 119.8(2)
O2 C10 C9 121.5(2)
O2 C10 C11 120.3(3)
C9 C10 C11 118.1(2)
C2 C11 C10 120.5(2)
C12 C11 C2 121.0(2)
C12 C11 C10 118.5(2)
C11 C12 H12 120.1
C11 C12 C13 119.8(2)
C13 C12 H12 120.1
C12 C13 H13 119.5
C14 C13 C12 120.9(2)
C14 C13 H13 119.5
C1 C14 H14 119.7
C13 C14 C1 120.6(2)
C13 C14 H14 119.7
C16 C15 P1 120.63(17)
C20 C15 P1 119.76(17)
C20 C15 C16 119.6(2)
C15 C16 H16 120.1
C17 C16 C15 119.9(2)
C17 C16 H16 120.1
C16 C17 H17 120.0
C18 C17 C16 120.0(2)
C18 C17 H17 120.0
C17 C18 H18 119.8
C19 C18 C17 120.5(2)
C19 C18 H18 119.8
C18 C19 H19 120.1
C18 C19 C20 119.8(2)
C20 C19 H19 120.1
C15 C20 C19 120.3(2)
C15 C20 H20 119.8
C19 C20 H20 119.8
C22 C21 P1 120.81(17)
C26 C21 P1 119.89(17)
C26 C21 C22 119.3(2)
C21 C22 H22 120.0
C23 C22 C21 120.0(2)
C23 C22 H22 120.0
C22 C23 H23 119.8
C22 C23 C24 120.4(2)
C24 C23 H23 119.8
C23 C24 H24 119.9
C23 C24 C25 120.2(2)
C25 C24 H24 119.9
C24 C25 H25 120.0
C26 C25 C24 120.1(2)
C26 C25 H25 120.0
C21 C26 H26 120.0
C25 C26 C21 120.1(2)
C25 C26 H26 120.0
P31 Au31 Cl31 176.75(2)
N31 P31 Au31 117.38(7)
N31 P31 C45 106.24(10)
N31 P31 C51 98.07(10)
C45 P31 Au31 112.37(8)
C51 P31 Au31 112.62(8)
C51 P31 C45 109.04(11)
P31 N31 H31 115.2
C31 N31 P31 129.51(16)
C31 N31 H31 115.2
N31 C31 C32 120.06(19)
N31 C31 C44 121.0(2)
C44 C31 C32 119.0(2)
C31 C32 C33 121.2(2)
C41 C32 C31 119.1(2)
C41 C32 C33 119.74(19)
O31 C33 C32 122.5(2)
O31 C33 C34 118.89(19)
C32 C33 C34 118.63(19)
C35 C34 C33 118.6(2)
C39 C34 C33 121.64(19)
C39 C34 C35 119.7(2)
C34 C35 H35 120.2
C36 C35 C34 119.5(2)
C36 C35 H35 120.2
C35 C36 H36 119.5
C35 C36 C37 121.0(2)
C37 C36 H36 119.5
C36 C37 H37 120.2
C38 C37 C36 119.5(2)
C38 C37 H37 120.2
C37 C38 H38 119.9
C37 C38 C39 120.3(2)
C39 C38 H38 119.9
C34 C39 C38 120.0(2)
C34 C39 C40 120.6(2)
C38 C39 C40 119.4(2)
O32 C40 C39 121.2(2)
O32 C40 C41 121.2(2)
C39 C40 C41 117.60(19)
C32 C41 C40 121.77(19)
C42 C41 C32 120.7(2)
C42 C41 C40 117.5(2)
C41 C42 H42 120.3
C41 C42 C43 119.5(2)
C43 C42 H42 120.3
C42 C43 H43 119.4
C44 C43 C42 121.2(2)
C44 C43 H43 119.4
C31 C44 H44 119.7
C43 C44 C31 120.6(2)
C43 C44 H44 119.7
C46 C45 P31 120.65(17)
C46 C45 C50 119.4(2)
C50 C45 P31 119.93(18)
C45 C46 H46 120.0
C47 C46 C45 119.9(2)
C47 C46 H46 120.0
C46 C47 H47 119.9
C48 C47 C46 120.2(2)
C48 C47 H47 119.9
C47 C48 H48 119.8
C49 C48 C47 120.4(2)
C49 C48 H48 119.8
C48 C49 H49 120.1
C48 C49 C50 119.8(2)
C50 C49 H49 120.1
C45 C50 H50 119.9
C49 C50 C45 120.3(2)
C49 C50 H50 119.9
C52 C51 P31 123.26(19)
C52 C51 C56 119.2(2)
C56 C51 P31 117.41(19)
C51 C52 H52 120.0
C51 C52 C53 119.9(2)
C53 C52 H52 120.0
C52 C53 H53 119.6
C54 C53 C52 120.7(2)
C54 C53 H53 119.6
C53 C54 H54 120.1
C53 C54 C55 119.7(2)
C55 C54 H54 120.1
C54 C55 H55 119.9
C54 C55 C56 120.1(2)
C56 C55 H55 119.9
C51 C56 H56 119.9
C55 C56 C51 120.3(2)
C55 C56 H56 119.9

loop_
_geom_bond_atom_site_label_1
_geom_bond_atom_site_label_2
_geom_bond_distance
Au1 Cl1 2.2874(5)
Au1 P1 2.2225(6)
P1 N1 1.6774(19)
P1 C15 1.816(2)
P1 C21 1.805(2)
O1 C3 1.230(3)
O2 C10 1.226(3)
N1 H1 0.8800
N1 C1 1.383(3)
C1 C2 1.418(3)
C1 C14 1.405(3)
C2 C3 1.471(3)
C2 C11 1.412(3)
C3 C4 1.489(3)
C4 C5 1.398(4)
C4 C9 1.391(4)
C5 H5 0.9500
C5 C6 1.387(4)
C6 H6 0.9500
C6 C7 1.378(5)
C7 H7 0.9500
C7 C8 1.381(4)
C8 H8 0.9500
C8 C9 1.397(3)
C9 C10 1.472(4)
C10 C11 1.502(3)
C11 C12 1.373(4)
C12 H12 0.9500
C12 C13 1.390(4)
C13 H13 0.9500
C13 C14 1.374(3)
C14 H14 0.9500
C15 C16 1.399(3)
C15 C20 1.388(3)
C16 H16 0.9500
C16 C17 1.387(3)
C17 H17 0.9500
C17 C18 1.386(4)
C18 H18 0.9500
C18 C19 1.383(4)
C19 H19 0.9500
C19 C20 1.390(3)
C20 H20 0.9500
C21 C22 1.402(3)
C21 C26 1.396(3)
C22 H22 0.9500
C22 C23 1.377(3)
C23 H23 0.9500
C23 C24 1.383(3)
C24 H24 0.9500
C24 C25 1.384(3)
C25 H25 0.9500
C25 C26 1.384(3)
C26 H26 0.9500
Au31 Cl31 2.2900(6)
Au31 P31 2.2224(6)
P31 N31 1.6851(19)
P31 C45 1.811(2)
P31 C51 1.809(2)
O31 C33 1.230(3)
O32 C40 1.220(3)
N31 H31 0.8800
N31 C31 1.383(3)
C31 C32 1.419(3)
C31 C44 1.404(3)
C32 C33 1.476(3)
C32 C41 1.409(3)
C33 C34 1.488(3)
C34 C35 1.396(3)
C34 C39 1.392(3)
C35 H35 0.9500
C35 C36 1.383(3)
C36 H36 0.9500
C36 C37 1.388(4)
C37 H37 0.9500
C37 C38 1.383(3)
C38 H38 0.9500
C38 C39 1.393(3)
C39 C40 1.485(3)
C40 C41 1.495(3)
C41 C42 1.387(3)
C42 H42 0.9500
C42 C43 1.390(3)
C43 H43 0.9500
C43 C44 1.373(4)
C44 H44 0.9500
C45 C46 1.393(3)
C45 C50 1.397(3)
C46 H46 0.9500
C46 C47 1.388(3)
C47 H47 0.9500
C47 C48 1.384(4)
C48 H48 0.9500
C48 C49 1.382(4)
C49 H49 0.9500
C49 C50 1.386(3)
C50 H50 0.9500
C51 C52 1.381(3)
C51 C56 1.395(3)
C52 H52 0.9500
C52 C53 1.389(4)
C53 H53 0.9500
C53 C54 1.371(4)
C54 H54 0.9500
C54 C55 1.380(4)
C55 H55 0.9500
C55 C56 1.382(4)
C56 H56 0.9500

loop_
_geom_hbond_atom_site_label_D
_geom_hbond_atom_site_label_H
_geom_hbond_atom_site_label_A
_geom_hbond_distance_DH
_geom_hbond_distance_HA
_geom_hbond_distance_DA
_geom_hbond_angle_DHA
N1 H1 O1 0.88 1.91 2.592(2) 133.0
N31 H31 O31 0.88 1.89 2.608(2) 137.5

loop_
_geom_torsion_atom_site_label_1
_geom_torsion_atom_site_label_2
_geom_torsion_atom_site_label_3
_geom_torsion_atom_site_label_4
_geom_torsion
Au1 P1 N1 C1 65.3(2)
Au1 P1 C15 C16 -167.41(16)
Au1 P1 C15 C20 13.3(2)
Au1 P1 C21 C22 171.68(16)
Au1 P1 C21 C26 -9.9(2)
P1 N1 C1 C2 164.23(16)
P1 N1 C1 C14 -15.7(3)
P1 C15 C16 C17 -179.17(18)
P1 C15 C20 C19 179.74(18)
P1 C21 C22 C23 178.90(18)
P1 C21 C26 C25 -179.20(18)
O1 C3 C4 C5 -4.2(3)
O1 C3 C4 C9 177.5(2)
O2 C10 C11 C2 175.6(2)
O2 C10 C11 C12 -4.1(3)
N1 P1 C15 C16 -39.0(2)
N1 P1 C15 C20 141.70(18)
N1 P1 C21 C22 46.7(2)
N1 P1 C21 C26 -134.87(18)
N1 C1 C2 C3 -1.2(3)
N1 C1 C2 C11 -179.8(2)
N1 C1 C14 C13 -179.1(2)
C1 C2 C3 O1 4.5(3)
C1 C2 C3 C4 -174.0(2)
C1 C2 C11 C10 179.1(2)
C1 C2 C11 C12 -1.2(3)
C2 C1 C14 C13 1.0(3)
C2 C3 C4 C5 174.3(2)
C2 C3 C4 C9 -4.0(3)
C2 C11 C12 C13 1.3(4)
C3 C2 C11 C10 0.5(3)
C3 C2 C11 C12 -179.8(2)
C3 C4 C5 C6 -177.1(2)
C3 C4 C9 C8 178.1(2)
C3 C4 C9 C10 -1.8(3)
C4 C5 C6 C7 -0.9(4)
C4 C9 C10 O2 -175.0(2)
C4 C9 C10 C11 6.8(3)
C5 C4 C9 C8 -0.2(3)
C5 C4 C9 C10 179.9(2)
C5 C6 C7 C8 -0.4(4)
C6 C7 C8 C9 1.5(4)
C7 C8 C9 C4 -1.2(4)
C7 C8 C9 C10 178.7(2)
C8 C9 C10 O2 5.1(3)
C8 C9 C10 C11 -173.1(2)
C9 C4 C5 C6 1.2(4)
C9 C10 C11 C2 -6.2(3)
C9 C10 C11 C12 174.1(2)
C10 C11 C12 C13 -179.0(2)
C11 C2 C3 O1 -176.9(2)
C11 C2 C3 C4 4.6(3)
C11 C12 C13 C14 -0.2(4)
C12 C13 C14 C1 -0.9(4)
C14 C1 C2 C3 178.7(2)
C14 C1 C2 C11 0.0(3)
C15 P1 N1 C1 -60.7(2)
C15 P1 C21 C22 -62.4(2)
C15 P1 C21 C26 116.01(19)
C15 C16 C17 C18 -0.2(4)
C16 C15 C20 C19 0.4(3)
C16 C17 C18 C19 -0.4(4)
C17 C18 C19 C20 0.9(4)
C18 C19 C20 C15 -1.0(4)
C20 C15 C16 C17 0.1(3)
C21 P1 N1 C1 -172.12(19)
C21 P1 C15 C16 66.4(2)
C21 P1 C15 C20 -112.86(19)
C21 C22 C23 C24 0.2(4)
C22 C21 C26 C25 -0.8(3)
C22 C23 C24 C25 -0.7(4)
C23 C24 C25 C26 0.4(4)
C24 C25 C26 C21 0.3(4)
C26 C21 C22 C23 0.5(3)
Au31 P31 N31 C31 59.9(2)
Au31 P31 C45 C46 -163.67(17)
Au31 P31 C45 C50 14.2(2)
Au31 P31 C51 C52 -139.03(19)
Au31 P31 C51 C56 45.6(2)
P31 N31 C31 C32 -175.96(17)
P31 N31 C31 C44 4.8(3)
P31 C45 C46 C47 178.31(19)
P31 C45 C50 C49 -178.67(19)
P31 C51 C52 C53 -173.4(2)
P31 C51 C56 C55 174.0(2)
O31 C33 C34 C35 -3.7(3)
O31 C33 C34 C39 178.3(2)
O32 C40 C41 C32 179.8(2)
O32 C40 C41 C42 0.0(3)
N31 P31 C45 C46 -34.0(2)
N31 P31 C45 C50 143.87(19)
N31 P31 C51 C52 96.8(2)
N31 P31 C51 C56 -78.6(2)
N31 C31 C32 C33 1.2(3)
N31 C31 C32 C41 -178.3(2)
N31 C31 C44 C43 178.5(2)
C31 C32 C33 O31 2.1(3)
C31 C32 C33 C34 -178.3(2)
C31 C32 C41 C40 179.4(2)
C31 C32 C41 C42 -0.8(3)
C32 C31 C44 C43 -0.7(3)
C32 C33 C34 C35 176.7(2)
C32 C33 C34 C39 -1.3(3)
C32 C41 C42 C43 0.4(4)
C33 C32 C41 C40 -0.1(3)
C33 C32 C41 C42 179.7(2)
C33 C34 C35 C36 -178.1(2)
C33 C34 C39 C38 178.7(2)
C33 C34 C39 C40 0.2(3)
C34 C35 C36 C37 -0.6(4)
C34 C39 C40 O32 -179.9(2)
C34 C39 C40 C41 0.9(3)
C35 C34 C39 C38 0.8(3)
C35 C34 C39 C40 -177.7(2)
C35 C36 C37 C38 0.7(4)
C36 C37 C38 C39 0.1(4)
C37 C38 C39 C34 -0.8(3)
C37 C38 C39 C40 177.8(2)
C38 C39 C40 O32 1.6(3)
C38 C39 C40 C41 -177.6(2)
C39 C34 C35 C36 -0.1(3)
C39 C40 C41 C32 -1.0(3)
C39 C40 C41 C42 179.2(2)
C40 C41 C42 C43 -179.7(2)
C41 C32 C33 O31 -178.4(2)
C41 C32 C33 C34 1.2(3)
C41 C42 C43 C44 -0.3(4)
C42 C43 C44 C31 0.4(4)
C44 C31 C32 C33 -179.6(2)
C44 C31 C32 C41 0.9(3)
C45 P31 N31 C31 -66.8(2)
C45 P31 C51 C52 -13.6(2)
C45 P31 C51 C56 171.04(19)
C45 C46 C47 C48 -0.5(4)
C46 C45 C50 C49 -0.7(4)
C46 C47 C48 C49 0.9(4)
C47 C48 C49 C50 -1.3(4)
C48 C49 C50 C45 1.2(4)
C50 C45 C46 C47 0.4(4)
C51 P31 N31 C31 -179.4(2)
C51 P31 C45 C46 70.7(2)
C51 P31 C45 C50 -111.3(2)
C51 C52 C53 C54 -0.4(4)
C52 C51 C56 C55 -1.6(4)
C52 C53 C54 C55 -1.3(4)
C53 C54 C55 C56 1.5(4)
C54 C55 C56 C51 -0.1(4)
C56 C51 C52 C53 1.8(4)

loop_
_exptl_oxdiff_crystal_face_indexfrac_h
_exptl_oxdiff_crystal_face_indexfrac_k
_exptl_oxdiff_crystal_face_indexfrac_l
_exptl_oxdiff_crystal_face_x
_exptl_oxdiff_crystal_face_y
_exptl_oxdiff_crystal_face_z
-0.0010 0.9968 0.9978 0.0126 -0.0638 0.0086
0.0010 -0.9968 -0.9978 -0.0126 0.0638 -0.0086
0.0009 0.9967 -0.9971 -0.0519 -0.0119 0.0346
-0.0009 -0.9967 0.9971 0.0519 0.0119 -0.0346
-0.9967 -0.0015 -0.0026 -0.0480 -0.0025 -0.0619
0.9967 0.0015 0.0026 0.0480 0.0025 0.0619
0.9976 0.9982 -0.9946 -0.0039 -0.0094 0.0966
